data_7711620
loop_
_publ_author_name
'Podder, Nirmalya'
'Mandal, Sukanta'

_publ_section_title
;
 The effects of metal cofactors on the reactivity of quercetin
 2,4-dioxygenase: synthetic model studies with M(II)-complexes (M = Mn,
 Co, Ni, Cu, Zn) and assessment of the regulatory factors in catalytic
 efficacy.
;
_journal_name_full 'Dalton transactions (Cambridge, England : 2003)'
_journal_paper_doi 10.1039/d2dt02853k
_journal_year 2022
_chemical_formula_moiety 'C42 H33 Co N3 O5, C H3 O'
_chemical_formula_sum 'C43 H36 Co N3 O6'
_chemical_formula_weight 749.68
_space_group_crystal_system monoclinic
_space_group_IT_number 14
_space_group_name_Hall '-P 2ybc'
_space_group_name_H-M_alt 'P 1 21/c 1'
_atom_sites_solution_hydrogens geom
_audit_creation_method SHELXL-2018/3
_audit_update_record
;
2022-08-28 deposited with the CCDC.	2022-10-06 downloaded from the CCDC.
;
_cell_angle_alpha 90
_cell_angle_beta 92.771(18)
_cell_angle_gamma 90
_cell_formula_units_Z 4
_cell_length_a 9.5859(16)
_cell_length_b 36.019(4)
_cell_length_c 10.7112(19)
_cell_measurement_reflns_used 9094
_cell_measurement_temperature 296(2)
_cell_measurement_theta_max 28.283
_cell_measurement_theta_min 2.201
_cell_volume 3694.0(10)
_computing_data_collection 'Bruker SMART'
_computing_data_reduction 'Bruker Saint Plus'
_computing_molecular_graphics 'Ortep-3 for Windows ver 2014.1 University of Glasgow 2014'
_computing_publication_material 'SHELXL-2018 (Sheldrick, 2018)'
_computing_structure_refinement 'SHELXL-2018/3 (Sheldrick, 2018)'
_computing_structure_solution 'SHELXT 2014/5 (Sheldrick, 2014)'
_diffrn_ambient_temperature 296(2)
_diffrn_measured_fraction_theta_full 0.994
_diffrn_measured_fraction_theta_max 0.992
_diffrn_measurement_device_type 'Bruker SMART APEX-II CCD'
_diffrn_measurement_method '\f and \w scans'
_diffrn_radiation_type MoK\a
_diffrn_radiation_wavelength 0.71073
_diffrn_reflns_av_R_equivalents 0.0952
_diffrn_reflns_av_unetI/netI 0.0821
_diffrn_reflns_Laue_measured_fraction_full 0.994
_diffrn_reflns_Laue_measured_fraction_max 0.992
_diffrn_reflns_limit_h_max 12
_diffrn_reflns_limit_h_min -12
_diffrn_reflns_limit_k_max 47
_diffrn_reflns_limit_k_min -47
_diffrn_reflns_limit_l_max 14
_diffrn_reflns_limit_l_min -11
_diffrn_reflns_number 43045
_diffrn_reflns_point_group_measured_fraction_full 0.994
_diffrn_reflns_point_group_measured_fraction_max 0.992
_diffrn_reflns_theta_full 25.242
_diffrn_reflns_theta_max 28.283
_diffrn_reflns_theta_min 2.201
_exptl_absorpt_coefficient_mu 0.518
_exptl_absorpt_correction_T_max 0.935
_exptl_absorpt_correction_T_min 0.911
_exptl_absorpt_correction_type multi-scan
_exptl_absorpt_process_details
;
 SADABS 2016/2: Krause, L., Herbst-Irmer, R., Sheldrick G.M. & Stalke D.,
 J. Appl. Cryst. 48 (2015) 3-10
;
_exptl_crystal_colour brown
_exptl_crystal_density_diffrn 1.348
_exptl_crystal_description block
_exptl_crystal_F_000 1560
_exptl_crystal_size_max 0.19
_exptl_crystal_size_mid 0.15
_exptl_crystal_size_min 0.13
_refine_diff_density_max 0.322
_refine_diff_density_min -0.274
_refine_diff_density_rms 0.043
_refine_ls_extinction_method none
_refine_ls_goodness_of_fit_ref 0.995
_refine_ls_hydrogen_treatment constr
_refine_ls_matrix_type full
_refine_ls_number_parameters 479
_refine_ls_number_reflns 9094
_refine_ls_number_restraints 0
_refine_ls_restrained_S_all 0.995
_refine_ls_R_factor_all 0.1723
_refine_ls_R_factor_gt 0.0605
_refine_ls_shift/su_max 0.000
_refine_ls_shift/su_mean 0.000
_refine_ls_structure_factor_coef Fsqd
_refine_ls_weighting_details 'w=1/[\s^2^(Fo^2^)+(0.0706P)^2^+0.1462P] where P=(Fo^2^+2Fc^2^)/3'
_refine_ls_weighting_scheme calc
_refine_ls_wR_factor_gt 0.1342
_refine_ls_wR_factor_ref 0.1863
_reflns_Friedel_coverage 0.000
_reflns_number_gt 3694
_reflns_number_total 9094
_reflns_threshold_expression 'I > 2\s(I)'
_cod_data_source_file d2dt02853k2.cif
_cod_data_source_block CoLfla
_cod_depositor_comments
;
The following automatic conversions were performed:

data item '_space_group_crystal_system' value 'Monoclinic' was
changed to 'monoclinic' in accordance with the
/home/data/users/saulius/crontab/automatic-downloads/rss-feeds/RSC/lib/dictionaries/cif_core.dic
dictionary named 'cif_core.dic' version 2.4.2 last updated on
2011-04-26.

Automatic conversion script
Id: cif_fix_values 7556 2019-12-06 15:28:31Z antanas 
;
_cod_original_sg_symbol_H-M 'P 21/c'
_cod_database_code 7711620
_shelx_shelxl_version_number 2018/3
_shelx_space_group_comment
;
The symmetry employed for this shelxl refinement is uniquely defined
by the following loop, which should always be used as a source of
symmetry information in preference to the above space-group names.
They are only intended as comments.
;
_shelx_estimated_absorpt_t_min 0.911
_shelx_estimated_absorpt_t_max 0.935

loop_
_space_group_symop_operation_xyz
'x, y, z'
'-x, y+1/2, -z+1/2'
'-x, -y, -z'
'x, -y-1/2, z-1/2'

loop_
_atom_site_label
_atom_site_type_symbol
_atom_site_fract_x
_atom_site_fract_y
_atom_site_fract_z
_atom_site_U_iso_or_equiv
_atom_site_adp_type
_atom_site_occupancy
_atom_site_site_symmetry_order
_atom_site_calc_flag
_atom_site_refinement_flags_posn
_atom_site_refinement_flags_adp
_atom_site_refinement_flags_occupancy
_atom_site_disorder_assembly
_atom_site_disorder_group
Co1 Co 0.68909(6) 0.09888(2) 0.05053(4) 0.0691(2) Uani 1 1 d . . . . .
O3 O 0.7311(3) 0.13615(7) -0.0811(2) 0.0838(8) Uani 1 1 d . . . . .
O4 O 0.5004(3) 0.09682(7) -0.0753(2) 0.0855(8) Uani 1 1 d . . . . .
O5 O 0.5428(3) 0.16957(7) -0.3587(2) 0.0852(8) Uani 1 1 d . . . . .
N3 N 0.6045(4) 0.13716(7) 0.1973(3) 0.0744(9) Uani 1 1 d . . . . .
O1 O 0.8874(3) 0.10802(8) 0.1270(2) 0.0899(8) Uani 1 1 d . . . . .
N2 N 0.5790(3) 0.06316(8) 0.1627(3) 0.0687(8) Uani 1 1 d . . . . .
N1 N 0.7583(3) 0.04266(8) -0.0014(3) 0.0706(8) Uani 1 1 d . . . . .
C34 C 0.6482(5) 0.16465(10) -0.2712(4) 0.0754(11) Uani 1 1 d . . . . .
C6 C 0.6898(4) 0.01502(10) 0.0555(4) 0.0725(10) Uani 1 1 d . . . . .
C35 C 0.6344(4) 0.14105(9) -0.1712(3) 0.0664(9) Uani 1 1 d . . . . .
C2 C 0.8518(5) 0.03446(12) -0.0887(4) 0.0840(12) Uani 1 1 d . . . . .
C8 C 0.5293(5) 0.00262(12) 0.2301(5) 0.0961(14) Uani 1 1 d . . . . .
H8 H 0.542343 -0.022895 0.224364 0.115 Uiso 1 1 calc R U . . .
C12 C 0.4771(5) 0.11873(11) 0.2401(4) 0.0857(12) Uani 1 1 d . . . . .
H12A H 0.398362 0.125042 0.183781 0.103 Uiso 1 1 calc R U . . .
H12B H 0.457419 0.127784 0.322685 0.103 Uiso 1 1 calc R U . . .
C20 C 0.7083(5) 0.14361(9) 0.3049(3) 0.0823(12) Uani 1 1 d . . . . .
H20A H 0.666679 0.160192 0.363979 0.099 Uiso 1 1 calc R U . . .
H20B H 0.789204 0.156072 0.273612 0.099 Uiso 1 1 calc R U . . .
C26 C 0.8693(5) 0.08797(11) 0.3374(4) 0.0781(11) Uani 1 1 d . . . . .
C11 C 0.4938(5) 0.07749(11) 0.2444(4) 0.0785(11) Uani 1 1 d . . . . .
O2 O 1.0823(4) 0.09741(10) 0.2411(3) 0.1229(12) Uani 1 1 d . . . . .
C22 C 0.6928(5) 0.09914(11) 0.4818(3) 0.0881(13) Uani 1 1 d . . . . .
H22 H 0.619906 0.113704 0.508591 0.106 Uiso 1 1 calc R U . . .
C13 C 0.5703(5) 0.17387(10) 0.1376(3) 0.0874(13) Uani 1 1 d . . . . .
H13A H 0.506614 0.169488 0.065983 0.105 Uiso 1 1 calc R U . . .
H13B H 0.655601 0.184033 0.106297 0.105 Uiso 1 1 calc R U . . .
C36 C 0.5106(4) 0.11965(10) -0.1630(3) 0.0715(10) Uani 1 1 d . . . . .
C33 C 0.7702(5) 0.18650(11) -0.3033(4) 0.0890(13) Uani 1 1 d . . . . .
C7 C 0.5959(4) 0.02620(10) 0.1530(4) 0.0738(11) Uani 1 1 d . . . . .
C21 C 0.7571(5) 0.10879(9) 0.3739(3) 0.0737(11) Uani 1 1 d . . . . .
C42 C 0.3999(4) 0.12448(11) -0.2615(4) 0.0780(11) Uani 1 1 d . . . . .
C41 C 0.4208(5) 0.14947(12) -0.3543(4) 0.0797(11) Uani 1 1 d . . . . .
C10 C 0.4213(5) 0.05494(14) 0.3242(4) 0.1039(15) Uani 1 1 d . . . . .
H10 H 0.360739 0.064870 0.380751 0.125 Uiso 1 1 calc R U . . .
C1 C 0.9292(5) 0.06603(13) -0.1438(4) 0.0995(14) Uani 1 1 d . . . . .
H1A H 0.991516 0.056633 -0.203816 0.149 Uiso 1 1 calc R U . . .
H1B H 0.863813 0.082842 -0.184399 0.149 Uiso 1 1 calc R U . . .
H1C H 0.981839 0.078877 -0.078734 0.149 Uiso 1 1 calc R U . . .
C27 C 0.9521(5) 0.09810(12) 0.2266(4) 0.0867(12) Uani 1 1 d . . . . .
C14 C 0.5065(7) 0.20282(11) 0.2185(4) 0.0933(15) Uani 1 1 d . . . . .
C5 C 0.7091(5) -0.02183(11) 0.0227(5) 0.0942(14) Uani 1 1 d . . . . .
H5 H 0.660243 -0.040640 0.060940 0.113 Uiso 1 1 calc R U . . .
C40 C 0.3247(5) 0.15562(14) -0.4518(4) 0.1018(15) Uani 1 1 d . . . . .
H40 H 0.341329 0.173331 -0.512486 0.122 Uiso 1 1 calc R U . . .
C3 C 0.8743(5) -0.00238(14) -0.1207(4) 0.1010(15) Uani 1 1 d . . . . .
H3 H 0.939532 -0.008092 -0.179266 0.121 Uiso 1 1 calc R U . . .
C25 C 0.9124(6) 0.05711(12) 0.4093(5) 0.1029(15) Uani 1 1 d . . . . .
H25 H 0.988370 0.043091 0.385968 0.123 Uiso 1 1 calc R U . . .
C4 C 0.8020(6) -0.03006(14) -0.0675(5) 0.1080(17) Uani 1 1 d . . . . .
H4 H 0.815140 -0.054552 -0.091870 0.130 Uiso 1 1 calc R U . . .
C23 C 0.7343(6) 0.06825(13) 0.5510(4) 0.1065(16) Uani 1 1 d . . . . .
H23 H 0.688242 0.061717 0.622225 0.128 Uiso 1 1 calc R U . . .
C19 C 0.5897(6) 0.22919(12) 0.2821(4) 0.1081(16) Uani 1 1 d . . . . .
H19 H 0.685678 0.229182 0.272627 0.130 Uiso 1 1 calc R U . . .
C39 C 0.2059(6) 0.13551(18) -0.4578(5) 0.126(2) Uani 1 1 d . . . . .
H39 H 0.141481 0.138843 -0.524594 0.152 Uiso 1 1 calc R U . . .
C24 C 0.8438(6) 0.04753(13) 0.5132(5) 0.1123(18) Uani 1 1 d . . . . .
H24 H 0.871892 0.026635 0.558806 0.135 Uiso 1 1 calc R U . . .
C9 C 0.4432(6) 0.01697(14) 0.3159(5) 0.1132(17) Uani 1 1 d . . . . .
H9 H 0.398557 0.001053 0.369550 0.136 Uiso 1 1 calc R U . . .
C15 C 0.3654(7) 0.20394(13) 0.2314(4) 0.1156(18) Uani 1 1 d . . . . .
H15 H 0.308216 0.186787 0.189005 0.139 Uiso 1 1 calc R U . . .
C18 C 0.5324(9) 0.25512(15) 0.3582(6) 0.137(2) Uani 1 1 d . . . . .
H18 H 0.589047 0.272204 0.401556 0.164 Uiso 1 1 calc R U . . .
C37 C 0.2761(5) 0.10460(14) -0.2670(5) 0.1134(17) Uani 1 1 d . . . . .
H37 H 0.258280 0.087606 -0.204354 0.136 Uiso 1 1 calc R U . . .
C17 C 0.3922(10) 0.25555(18) 0.3696(6) 0.145(3) Uani 1 1 d . . . . .
H17 H 0.353805 0.273280 0.420913 0.173 Uiso 1 1 calc R U . . .
C29 C 0.8845(9) 0.22923(18) -0.4385(6) 0.154(3) Uani 1 1 d . . . . .
H29 H 0.880581 0.244341 -0.508993 0.185 Uiso 1 1 calc R U . . .
C28 C 0.7670(6) 0.20932(13) -0.4075(4) 0.1170(18) Uani 1 1 d . . . . .
H28 H 0.685194 0.211327 -0.457404 0.140 Uiso 1 1 calc R U . . .
C38 C 0.1785(5) 0.10985(18) -0.3651(6) 0.140(2) Uani 1 1 d . . . . .
H38 H 0.095698 0.096362 -0.368949 0.168 Uiso 1 1 calc R U . . .
C16 C 0.3056(7) 0.23084(17) 0.3083(6) 0.140(2) Uani 1 1 d . . . . .
H16 H 0.209598 0.231699 0.316934 0.168 Uiso 1 1 calc R U . . .
C32 C 0.8957(7) 0.18446(17) -0.2316(6) 0.146(2) Uani 1 1 d . . . . .
H32 H 0.902783 0.169098 -0.161774 0.175 Uiso 1 1 calc R U . . .
C30 C 1.0021(9) 0.2270(2) -0.3688(8) 0.182(3) Uani 1 1 d . . . . .
H30 H 1.080160 0.240256 -0.391369 0.218 Uiso 1 1 calc R U . . .
C31 C 1.0097(7) 0.2054(2) -0.2648(7) 0.204(4) Uani 1 1 d . . . . .
H31 H 1.092073 0.204640 -0.215247 0.245 Uiso 1 1 calc R U . . .
C1S C 0.1881(7) 0.1365(2) 0.0556(8) 0.178(3) Uani 1 1 d . . . . .
H1S1 H 0.189720 0.137210 0.145262 0.267 Uiso 1 1 calc R U . . .
H1S2 H 0.281079 0.139974 0.028114 0.267 Uiso 1 1 calc R U . . .
H1S3 H 0.152943 0.112909 0.026786 0.267 Uiso 1 1 calc R U . . .
O1S O 0.1105(11) 0.1619(3) 0.0120(11) 0.405(8) Uani 1 1 d . . . . .

loop_
_atom_site_aniso_label
_atom_site_aniso_U_11
_atom_site_aniso_U_22
_atom_site_aniso_U_33
_atom_site_aniso_U_23
_atom_site_aniso_U_13
_atom_site_aniso_U_12
Co1 0.0981(4) 0.0559(3) 0.0523(3) 0.0030(2) -0.0074(3) -0.0074(3)
O3 0.113(2) 0.0757(17) 0.0607(16) 0.0053(13) -0.0150(16) -0.0115(15)
O4 0.101(2) 0.0835(18) 0.0703(17) 0.0219(14) -0.0124(15) -0.0117(15)
O5 0.116(2) 0.0818(18) 0.0570(16) 0.0108(13) -0.0036(16) 0.0031(17)
N3 0.116(3) 0.0500(17) 0.0566(18) 0.0076(14) -0.0037(19) 0.0111(17)
O1 0.102(2) 0.108(2) 0.0575(16) -0.0031(15) -0.0132(15) -0.0235(16)
N2 0.088(2) 0.0563(18) 0.0608(19) 0.0060(15) -0.0113(17) -0.0001(16)
N1 0.078(2) 0.0625(19) 0.069(2) -0.0032(17) -0.0171(18) -0.0018(17)
C34 0.106(3) 0.064(2) 0.055(2) -0.0016(19) -0.006(2) -0.002(2)
C6 0.079(3) 0.055(2) 0.081(3) -0.001(2) -0.020(2) -0.003(2)
C35 0.088(3) 0.059(2) 0.051(2) -0.0077(17) -0.001(2) -0.008(2)
C2 0.088(3) 0.086(3) 0.076(3) -0.013(2) -0.019(2) 0.008(3)
C8 0.104(4) 0.067(3) 0.117(4) 0.018(3) 0.002(3) -0.014(3)
C12 0.117(4) 0.075(3) 0.066(3) 0.008(2) 0.007(2) 0.018(3)
C20 0.135(4) 0.053(2) 0.057(2) -0.0016(18) -0.009(2) 0.007(2)
C26 0.111(3) 0.064(2) 0.057(2) -0.0061(19) -0.020(2) 0.004(2)
C11 0.098(3) 0.069(3) 0.068(3) 0.008(2) -0.003(2) 0.003(2)
O2 0.102(3) 0.171(4) 0.094(2) -0.018(2) -0.012(2) 0.021(2)
C22 0.135(4) 0.076(3) 0.052(2) 0.011(2) -0.002(2) 0.014(3)
C13 0.141(4) 0.059(2) 0.062(2) 0.0103(19) -0.003(2) 0.020(2)
C36 0.092(3) 0.062(2) 0.060(2) 0.0031(19) 0.003(2) -0.002(2)
C33 0.117(4) 0.075(3) 0.074(3) 0.009(2) 0.004(3) -0.027(3)
C7 0.083(3) 0.058(2) 0.079(3) 0.007(2) -0.014(2) -0.009(2)
C21 0.114(3) 0.055(2) 0.050(2) -0.0035(17) -0.013(2) 0.004(2)
C42 0.083(3) 0.090(3) 0.060(2) 0.007(2) -0.008(2) 0.006(2)
C41 0.087(3) 0.086(3) 0.065(3) -0.003(2) -0.002(2) 0.000(2)
C10 0.115(4) 0.102(4) 0.096(3) 0.015(3) 0.019(3) -0.008(3)
C1 0.103(3) 0.118(4) 0.079(3) 0.000(3) 0.012(3) 0.001(3)
C27 0.100(4) 0.084(3) 0.075(3) -0.017(2) -0.009(3) -0.002(3)
C14 0.159(5) 0.063(3) 0.057(2) 0.008(2) -0.009(3) 0.038(3)
C5 0.111(4) 0.058(2) 0.110(4) -0.006(2) -0.029(3) -0.002(2)
C40 0.101(4) 0.129(4) 0.074(3) 0.020(3) -0.013(3) 0.003(3)
C3 0.110(4) 0.097(4) 0.094(3) -0.032(3) -0.014(3) 0.019(3)
C25 0.138(4) 0.087(3) 0.081(3) -0.006(3) -0.026(3) 0.029(3)
C4 0.126(4) 0.072(3) 0.122(4) -0.033(3) -0.033(4) 0.019(3)
C23 0.162(5) 0.087(3) 0.070(3) 0.018(3) -0.006(3) -0.004(3)
C19 0.180(5) 0.055(2) 0.088(3) 0.001(2) -0.003(3) 0.016(3)
C39 0.105(4) 0.182(6) 0.089(4) 0.031(4) -0.032(3) 0.006(4)
C24 0.173(5) 0.078(3) 0.082(3) 0.015(3) -0.032(4) 0.015(3)
C9 0.130(5) 0.092(4) 0.117(4) 0.035(3) 0.007(4) -0.028(3)
C15 0.170(6) 0.085(3) 0.090(4) 0.001(3) -0.013(4) 0.046(4)
C18 0.234(8) 0.073(3) 0.100(4) 0.000(3) -0.022(5) 0.029(5)
C37 0.096(3) 0.141(4) 0.102(4) 0.042(3) -0.020(3) -0.021(3)
C17 0.249(9) 0.098(4) 0.086(4) -0.011(3) -0.007(6) 0.070(6)
C29 0.206(8) 0.153(6) 0.103(5) 0.035(4) -0.002(5) -0.079(6)
C28 0.163(5) 0.101(4) 0.086(3) 0.025(3) -0.007(3) -0.043(3)
C38 0.100(4) 0.190(6) 0.126(5) 0.046(4) -0.034(4) -0.039(4)
C16 0.187(6) 0.120(5) 0.112(4) -0.009(4) -0.003(4) 0.066(5)
C32 0.156(5) 0.148(5) 0.130(5) 0.055(4) -0.021(4) -0.054(4)
C30 0.191(8) 0.203(8) 0.152(7) 0.050(6) 0.002(6) -0.111(6)
C31 0.172(6) 0.250(9) 0.185(7) 0.088(7) -0.039(6) -0.128(6)
C1S 0.119(5) 0.208(9) 0.209(9) -0.002(6) 0.023(6) -0.065(5)
O1S 0.388(12) 0.343(12) 0.461(13) 0.200(10) -0.212(11) -0.166(9)

loop_
_atom_type_symbol
_atom_type_description
_atom_type_scat_dispersion_real
_atom_type_scat_dispersion_imag
_atom_type_scat_source
C C 0.0033 0.0016 'International Tables Vol C Tables 4.2.6.8 and 6.1.1.4'
H H 0.0000 0.0000 'International Tables Vol C Tables 4.2.6.8 and 6.1.1.4'
N N 0.0061 0.0033 'International Tables Vol C Tables 4.2.6.8 and 6.1.1.4'
O O 0.0106 0.0060 'International Tables Vol C Tables 4.2.6.8 and 6.1.1.4'
Co Co 0.3494 0.9721 'International Tables Vol C Tables 4.2.6.8 and 6.1.1.4'

loop_
_geom_angle_atom_site_label_1
_geom_angle_atom_site_label_2
_geom_angle_atom_site_label_3
_geom_angle
_geom_angle_site_symmetry_1
_geom_angle_site_symmetry_3
_geom_angle_publ_flag
O3 Co1 O1 87.67(11) . . ?
O3 Co1 N2 161.04(11) . . ?
O1 Co1 N2 110.68(11) . . ?
O3 Co1 O4 77.24(10) . . ?
O1 Co1 O4 164.33(10) . . ?
N2 Co1 O4 84.74(10) . . ?
O3 Co1 N1 111.35(12) . . ?
O1 Co1 N1 87.93(11) . . ?
N2 Co1 N1 75.29(13) . . ?
O4 Co1 N1 93.59(10) . . ?
O3 Co1 N3 99.85(11) . . ?
O1 Co1 N3 88.94(12) . . ?
N2 Co1 N3 76.56(12) . . ?
O4 Co1 N3 97.69(11) . . ?
N1 Co1 N3 148.47(11) . . ?
C35 O3 Co1 116.6(2) . . ?
C36 O4 Co1 110.1(2) . . ?
C34 O5 C41 120.9(3) . . ?
C12 N3 C13 111.2(3) . . ?
C12 N3 C20 110.9(3) . . ?
C13 N3 C20 108.3(3) . . ?
C12 N3 Co1 105.6(2) . . ?
C13 N3 Co1 108.6(2) . . ?
C20 N3 Co1 112.3(2) . . ?
C27 O1 Co1 134.3(3) . . ?
C11 N2 C7 121.0(3) . . ?
C11 N2 Co1 119.0(2) . . ?
C7 N2 Co1 120.0(3) . . ?
C6 N1 C2 120.0(4) . . ?
C6 N1 Co1 113.7(3) . . ?
C2 N1 Co1 126.0(3) . . ?
O5 C34 C35 121.4(4) . . ?
O5 C34 C33 110.2(3) . . ?
C35 C34 C33 128.4(4) . . ?
N1 C6 C5 121.1(4) . . ?
N1 C6 C7 116.5(3) . . ?
C5 C6 C7 122.5(4) . . ?
O3 C35 C34 124.1(4) . . ?
O3 C35 C36 116.2(3) . . ?
C34 C35 C36 119.6(4) . . ?
N1 C2 C3 119.5(4) . . ?
N1 C2 C1 117.6(4) . . ?
C3 C2 C1 122.9(5) . . ?
C7 C8 C9 119.2(4) . . ?
C7 C8 H8 120.4 . . ?
C9 C8 H8 120.4 . . ?
N3 C12 C11 111.5(3) . . ?
N3 C12 H12A 109.3 . . ?
C11 C12 H12A 109.3 . . ?
N3 C12 H12B 109.3 . . ?
C11 C12 H12B 109.3 . . ?
H12A C12 H12B 108.0 . . ?
N3 C20 C21 115.0(3) . . ?
N3 C20 H20A 108.5 . . ?
C21 C20 H20A 108.5 . . ?
N3 C20 H20B 108.5 . . ?
C21 C20 H20B 108.5 . . ?
H20A C20 H20B 107.5 . . ?
C21 C26 C25 119.1(4) . . ?
C21 C26 C27 122.6(4) . . ?
C25 C26 C27 118.2(4) . . ?
N2 C11 C10 121.3(4) . . ?
N2 C11 C12 115.7(3) . . ?
C10 C11 C12 122.9(4) . . ?
C21 C22 C23 121.5(4) . . ?
C21 C22 H22 119.3 . . ?
C23 C22 H22 119.3 . . ?
N3 C13 C14 116.9(3) . . ?
N3 C13 H13A 108.1 . . ?
C14 C13 H13A 108.1 . . ?
N3 C13 H13B 108.1 . . ?
C14 C13 H13B 108.1 . . ?
H13A C13 H13B 107.3 . . ?
O4 C36 C35 119.8(4) . . ?
O4 C36 C42 122.3(4) . . ?
C35 C36 C42 117.9(3) . . ?
C28 C33 C32 117.3(4) . . ?
C28 C33 C34 121.4(5) . . ?
C32 C33 C34 121.3(4) . . ?
N2 C7 C8 120.5(4) . . ?
N2 C7 C6 114.0(3) . . ?
C8 C7 C6 125.5(4) . . ?
C22 C21 C26 119.0(4) . . ?
C22 C21 C20 118.4(4) . . ?
C26 C21 C20 122.4(4) . . ?
C41 C42 C37 117.8(4) . . ?
C41 C42 C36 118.4(4) . . ?
C37 C42 C36 123.8(4) . . ?
C42 C41 O5 121.8(4) . . ?
C42 C41 C40 122.9(4) . . ?
O5 C41 C40 115.3(4) . . ?
C9 C10 C11 117.1(5) . . ?
C9 C10 H10 121.5 . . ?
C11 C10 H10 121.5 . . ?
C2 C1 H1A 109.5 . . ?
C2 C1 H1B 109.5 . . ?
H1A C1 H1B 109.5 . . ?
C2 C1 H1C 109.5 . . ?
H1A C1 H1C 109.5 . . ?
H1B C1 H1C 109.5 . . ?
O2 C27 O1 123.9(5) . . ?
O2 C27 C26 117.3(4) . . ?
O1 C27 C26 118.7(4) . . ?
C15 C14 C19 118.4(5) . . ?
C15 C14 C13 120.7(5) . . ?
C19 C14 C13 120.9(5) . . ?
C4 C5 C6 118.8(5) . . ?
C4 C5 H5 120.6 . . ?
C6 C5 H5 120.6 . . ?
C39 C40 C41 118.8(5) . . ?
C39 C40 H40 120.6 . . ?
C41 C40 H40 120.6 . . ?
C4 C3 C2 120.7(5) . . ?
C4 C3 H3 119.7 . . ?
C2 C3 H3 119.7 . . ?
C24 C25 C26 120.5(5) . . ?
C24 C25 H25 119.8 . . ?
C26 C25 H25 119.8 . . ?
C3 C4 C5 119.8(5) . . ?
C3 C4 H4 120.1 . . ?
C5 C4 H4 120.1 . . ?
C24 C23 C22 119.1(5) . . ?
C24 C23 H23 120.5 . . ?
C22 C23 H23 120.5 . . ?
C18 C19 C14 121.1(6) . . ?
C18 C19 H19 119.4 . . ?
C14 C19 H19 119.4 . . ?
C40 C39 C38 120.7(5) . . ?
C40 C39 H39 119.6 . . ?
C38 C39 H39 119.6 . . ?
C23 C24 C25 120.8(5) . . ?
C23 C24 H24 119.6 . . ?
C25 C24 H24 119.6 . . ?
C8 C9 C10 120.9(4) . . ?
C8 C9 H9 119.5 . . ?
C10 C9 H9 119.5 . . ?
C14 C15 C16 120.7(6) . . ?
C14 C15 H15 119.6 . . ?
C16 C15 H15 119.6 . . ?
C17 C18 C19 119.3(7) . . ?
C17 C18 H18 120.4 . . ?
C19 C18 H18 120.4 . . ?
C42 C37 C38 120.5(4) . . ?
C42 C37 H37 119.8 . . ?
C38 C37 H37 119.8 . . ?
C18 C17 C16 122.2(6) . . ?
C18 C17 H17 118.9 . . ?
C16 C17 H17 118.9 . . ?
C30 C29 C28 120.8(6) . . ?
C30 C29 H29 119.6 . . ?
C28 C29 H29 119.6 . . ?
C33 C28 C29 120.8(5) . . ?
C33 C28 H28 119.6 . . ?
C29 C28 H28 119.6 . . ?
C37 C38 C39 119.2(5) . . ?
C37 C38 H38 120.4 . . ?
C39 C38 H38 120.4 . . ?
C17 C16 C15 118.3(7) . . ?
C17 C16 H16 120.9 . . ?
C15 C16 H16 120.9 . . ?
C31 C32 C33 119.9(5) . . ?
C31 C32 H32 120.1 . . ?
C33 C32 H32 120.1 . . ?
C29 C30 C31 120.6(6) . . ?
C29 C30 H30 119.7 . . ?
C31 C30 H30 119.7 . . ?
C30 C31 C32 120.6(7) . . ?
C30 C31 H31 119.7 . . ?
C32 C31 H31 119.7 . . ?
O1S C1S H1S1 109.5 . . ?
O1S C1S H1S2 109.5 . . ?
H1S1 C1S H1S2 109.5 . . ?
O1S C1S H1S3 109.5 . . ?
H1S1 C1S H1S3 109.5 . . ?
H1S2 C1S H1S3 109.5 . . ?

loop_
_geom_bond_atom_site_label_1
_geom_bond_atom_site_label_2
_geom_bond_distance
_geom_bond_site_symmetry_2
_geom_bond_publ_flag
Co1 O3 2.002(2) . ?
Co1 O1 2.059(3) . ?
Co1 N2 2.082(3) . ?
Co1 O4 2.204(3) . ?
Co1 N1 2.211(3) . ?
Co1 N3 2.270(3) . ?
O3 C35 1.318(4) . ?
O4 C36 1.256(4) . ?
O5 C34 1.356(4) . ?
O5 C41 1.378(5) . ?
N3 C12 1.482(5) . ?
N3 C13 1.498(4) . ?
N3 C20 1.503(5) . ?
O1 C27 1.260(5) . ?
N2 C11 1.330(5) . ?
N2 C7 1.346(4) . ?
N1 C6 1.354(5) . ?
N1 C2 1.358(5) . ?
C34 C35 1.379(5) . ?
C34 C33 1.464(5) . ?
C6 C5 1.388(5) . ?
C6 C7 1.468(5) . ?
C35 C36 1.422(5) . ?
C2 C3 1.390(6) . ?
C2 C1 1.495(6) . ?
C8 C7 1.365(5) . ?
C8 C9 1.366(6) . ?
C8 H8 0.9300 . ?
C12 C11 1.495(5) . ?
C12 H12A 0.9700 . ?
C12 H12B 0.9700 . ?
C20 C21 1.518(5) . ?
C20 H20A 0.9700 . ?
C20 H20B 0.9700 . ?
C26 C21 1.383(5) . ?
C26 C25 1.403(5) . ?
C26 C27 1.504(6) . ?
C11 C10 1.390(5) . ?
O2 C27 1.251(5) . ?
C22 C21 1.380(5) . ?
C22 C23 1.385(5) . ?
C22 H22 0.9300 . ?
C13 C14 1.505(5) . ?
C13 H13A 0.9700 . ?
C13 H13B 0.9700 . ?
C36 C42 1.470(5) . ?
C33 C28 1.386(5) . ?
C33 C32 1.398(6) . ?
C42 C41 1.364(5) . ?
C42 C37 1.385(5) . ?
C41 C40 1.377(5) . ?
C10 C9 1.387(6) . ?
C10 H10 0.9300 . ?
C1 H1A 0.9600 . ?
C1 H1B 0.9600 . ?
C1 H1C 0.9600 . ?
C14 C15 1.366(6) . ?
C14 C19 1.396(6) . ?
C5 C4 1.378(6) . ?
C5 H5 0.9300 . ?
C40 C39 1.349(6) . ?
C40 H40 0.9300 . ?
C3 C4 1.355(6) . ?
C3 H3 0.9300 . ?
C25 C24 1.365(6) . ?
C25 H25 0.9300 . ?
C4 H4 0.9300 . ?
C23 C24 1.365(6) . ?
C23 H23 0.9300 . ?
C19 C18 1.373(7) . ?
C19 H19 0.9300 . ?
C39 C38 1.390(7) . ?
C39 H39 0.9300 . ?
C24 H24 0.9300 . ?
C9 H9 0.9300 . ?
C15 C16 1.411(7) . ?
C15 H15 0.9300 . ?
C18 C17 1.355(9) . ?
C18 H18 0.9300 . ?
C37 C38 1.386(6) . ?
C37 H37 0.9300 . ?
C17 C16 1.364(8) . ?
C17 H17 0.9300 . ?
C29 C30 1.324(8) . ?
C29 C28 1.389(7) . ?
C29 H29 0.9300 . ?
C28 H28 0.9300 . ?
C38 H38 0.9300 . ?
C16 H16 0.9300 . ?
C32 C31 1.388(7) . ?
C32 H32 0.9300 . ?
C30 C31 1.358(8) . ?
C30 H30 0.9300 . ?
C31 H31 0.9300 . ?
C1S O1S 1.255(9) . ?
C1S H1S1 0.9600 . ?
C1S H1S2 0.9600 . ?
C1S H1S3 0.9600 . ?

loop_
_geom_torsion_atom_site_label_1
_geom_torsion_atom_site_label_2
_geom_torsion_atom_site_label_3
_geom_torsion_atom_site_label_4
_geom_torsion
_geom_torsion_site_symmetry_1
_geom_torsion_site_symmetry_2
_geom_torsion_site_symmetry_3
_geom_torsion_site_symmetry_4
_geom_torsion_publ_flag
C41 O5 C34 C35 -3.8(5) . . . . ?
C41 O5 C34 C33 174.6(3) . . . . ?
C2 N1 C6 C5 -2.6(5) . . . . ?
Co1 N1 C6 C5 172.6(3) . . . . ?
C2 N1 C6 C7 177.1(3) . . . . ?
Co1 N1 C6 C7 -7.7(4) . . . . ?
Co1 O3 C35 C34 -177.7(3) . . . . ?
Co1 O3 C35 C36 1.0(4) . . . . ?
O5 C34 C35 O3 -177.5(3) . . . . ?
C33 C34 C35 O3 4.5(6) . . . . ?
O5 C34 C35 C36 3.9(6) . . . . ?
C33 C34 C35 C36 -174.2(4) . . . . ?
C6 N1 C2 C3 1.3(6) . . . . ?
Co1 N1 C2 C3 -173.3(3) . . . . ?
C6 N1 C2 C1 -177.1(3) . . . . ?
Co1 N1 C2 C1 8.3(5) . . . . ?
C13 N3 C12 C11 153.9(3) . . . . ?
C20 N3 C12 C11 -85.6(4) . . . . ?
Co1 N3 C12 C11 36.3(3) . . . . ?
C12 N3 C20 C21 59.3(4) . . . . ?
C13 N3 C20 C21 -178.5(3) . . . . ?
Co1 N3 C20 C21 -58.6(4) . . . . ?
C7 N2 C11 C10 1.3(6) . . . . ?
Co1 N2 C11 C10 -177.9(3) . . . . ?
C7 N2 C11 C12 -176.1(3) . . . . ?
Co1 N2 C11 C12 4.7(5) . . . . ?
N3 C12 C11 N2 -29.5(5) . . . . ?
N3 C12 C11 C10 153.2(4) . . . . ?
C12 N3 C13 C14 61.7(5) . . . . ?
C20 N3 C13 C14 -60.4(5) . . . . ?
Co1 N3 C13 C14 177.4(4) . . . . ?
Co1 O4 C36 C35 2.1(4) . . . . ?
Co1 O4 C36 C42 -179.9(3) . . . . ?
O3 C35 C36 O4 -2.2(5) . . . . ?
C34 C35 C36 O4 176.6(3) . . . . ?
O3 C35 C36 C42 179.7(3) . . . . ?
C34 C35 C36 C42 -1.5(5) . . . . ?
O5 C34 C33 C28 2.2(6) . . . . ?
C35 C34 C33 C28 -179.5(4) . . . . ?
O5 C34 C33 C32 -176.2(4) . . . . ?
C35 C34 C33 C32 2.1(7) . . . . ?
C11 N2 C7 C8 -2.3(6) . . . . ?
Co1 N2 C7 C8 176.9(3) . . . . ?
C11 N2 C7 C6 178.0(3) . . . . ?
Co1 N2 C7 C6 -2.8(4) . . . . ?
C9 C8 C7 N2 1.2(6) . . . . ?
C9 C8 C7 C6 -179.2(4) . . . . ?
N1 C6 C7 N2 7.1(5) . . . . ?
C5 C6 C7 N2 -173.3(3) . . . . ?
N1 C6 C7 C8 -172.6(4) . . . . ?
C5 C6 C7 C8 7.1(6) . . . . ?
C23 C22 C21 C26 -2.8(6) . . . . ?
C23 C22 C21 C20 -178.4(4) . . . . ?
C25 C26 C21 C22 1.5(6) . . . . ?
C27 C26 C21 C22 -175.4(4) . . . . ?
C25 C26 C21 C20 177.0(4) . . . . ?
C27 C26 C21 C20 0.0(6) . . . . ?
N3 C20 C21 C22 -96.9(4) . . . . ?
N3 C20 C21 C26 87.6(5) . . . . ?
O4 C36 C42 C41 -178.9(4) . . . . ?
C35 C36 C42 C41 -0.8(6) . . . . ?
O4 C36 C42 C37 -0.1(7) . . . . ?
C35 C36 C42 C37 177.9(4) . . . . ?
C37 C42 C41 O5 -177.8(4) . . . . ?
C36 C42 C41 O5 1.0(6) . . . . ?
C37 C42 C41 C40 0.1(7) . . . . ?
C36 C42 C41 C40 179.0(4) . . . . ?
C34 O5 C41 C42 1.3(6) . . . . ?
C34 O5 C41 C40 -176.8(3) . . . . ?
N2 C11 C10 C9 0.8(7) . . . . ?
C12 C11 C10 C9 178.0(4) . . . . ?
Co1 O1 C27 O2 158.6(3) . . . . ?
Co1 O1 C27 C26 -24.1(6) . . . . ?
C21 C26 C27 O2 133.3(4) . . . . ?
C25 C26 C27 O2 -43.7(5) . . . . ?
C21 C26 C27 O1 -44.1(5) . . . . ?
C25 C26 C27 O1 138.9(4) . . . . ?
N3 C13 C14 C15 -86.2(5) . . . . ?
N3 C13 C14 C19 93.9(5) . . . . ?
N1 C6 C5 C4 1.4(6) . . . . ?
C7 C6 C5 C4 -178.3(4) . . . . ?
C42 C41 C40 C39 -1.6(7) . . . . ?
O5 C41 C40 C39 176.5(5) . . . . ?
N1 C2 C3 C4 1.2(7) . . . . ?
C1 C2 C3 C4 179.6(4) . . . . ?
C21 C26 C25 C24 0.6(7) . . . . ?
C27 C26 C25 C24 177.7(4) . . . . ?
C2 C3 C4 C5 -2.5(7) . . . . ?
C6 C5 C4 C3 1.2(7) . . . . ?
C21 C22 C23 C24 1.8(7) . . . . ?
C15 C14 C19 C18 1.6(7) . . . . ?
C13 C14 C19 C18 -178.5(4) . . . . ?
C41 C40 C39 C38 2.1(9) . . . . ?
C22 C23 C24 C25 0.5(8) . . . . ?
C26 C25 C24 C23 -1.7(8) . . . . ?
C7 C8 C9 C10 0.9(8) . . . . ?
C11 C10 C9 C8 -1.9(8) . . . . ?
C19 C14 C15 C16 -0.8(7) . . . . ?
C13 C14 C15 C16 179.4(4) . . . . ?
C14 C19 C18 C17 -1.4(8) . . . . ?
C41 C42 C37 C38 0.9(8) . . . . ?
C36 C42 C37 C38 -177.9(5) . . . . ?
C19 C18 C17 C16 0.4(10) . . . . ?
C32 C33 C28 C29 0.0(8) . . . . ?
C34 C33 C28 C29 -178.5(5) . . . . ?
C30 C29 C28 C33 -0.2(11) . . . . ?
C42 C37 C38 C39 -0.4(9) . . . . ?
C40 C39 C38 C37 -1.1(10) . . . . ?
C18 C17 C16 C15 0.4(10) . . . . ?
C14 C15 C16 C17 -0.2(8) . . . . ?
C28 C33 C32 C31 1.2(9) . . . . ?
C34 C33 C32 C31 179.7(6) . . . . ?
C28 C29 C30 C31 -0.7(14) . . . . ?
C29 C30 C31 C32 2.0(15) . . . . ?
C33 C32 C31 C30 -2.2(13) . . . . ?
